data_7105409
loop_
_publ_author_name
'Harada, Jun'
'Kawazoe, Yuta'
'Ogawa, Keiichiro'

_publ_section_title
;
 Photochromism of spiropyrans and spirooxazines in the solid state: low
 temperature enhances photocoloration
;
_journal_issue 15
_journal_name_full 'Chemical Communications'
_journal_page_first 2593
_journal_paper_doi 10.1039/b925514a
_journal_volume 46
_journal_year 2010
_chemical_formula_sum 'C22 H20 N2 O'
_chemical_formula_weight 328.40
_chemical_melting_point 416.9
_chemical_name_systematic
;
1,3,3-Trimethylspiro[indoline-2,3'-[3H]naphth[2,1-b][1,4]oxazine]
;
_space_group_IT_number 61
_symmetry_cell_setting orthorhombic
_symmetry_space_group_name_Hall '-P 2ac 2ab'
_symmetry_space_group_name_H-M 'P b c a'
_atom_sites_solution_hydrogens difmap
_atom_sites_solution_primary direct
_audit_creation_method SHELXL-97
_cell_angle_alpha 90.00
_cell_angle_beta 90.00
_cell_angle_gamma 90.00
_cell_formula_units_Z 8
_cell_length_a 17.1642(8)
_cell_length_b 16.8250(8)
_cell_length_c 12.4068(6)
_cell_measurement_reflns_used 7059
_cell_measurement_temperature 300
_cell_measurement_theta_max 29.8
_cell_measurement_theta_min 2.4
_cell_volume 3582.9(3)
_computing_cell_refinement 'SAINT (Bruker, 1998)'
_computing_data_collection 'SMART (Bruker, 1998)'
_computing_data_reduction SAINT
_computing_molecular_graphics 'SHELXTL (Bruker, 2008)'
_computing_publication_material SHELXTL
_computing_structure_refinement 'SHELXL-97 (Sheldrick, 2008)'
_computing_structure_solution 'SHELXS-97 (Sheldrick, 2008)'
_diffrn_ambient_temperature 300
_diffrn_detector_area_resol_mean 8.192
_diffrn_measured_fraction_theta_full 1.000
_diffrn_measured_fraction_theta_max 1.000
_diffrn_measurement_device_type 'Bruker SMART 1000 CCD diffractometer'
_diffrn_measurement_method \w_scan
_diffrn_radiation_monochromator graphite
_diffrn_radiation_source 'fine-focus sealed tube'
_diffrn_radiation_type MoK\a
_diffrn_radiation_wavelength 0.71073
_diffrn_reflns_av_R_equivalents 0.0258
_diffrn_reflns_av_sigmaI/netI 0.0131
_diffrn_reflns_limit_h_max 24
_diffrn_reflns_limit_h_min -24
_diffrn_reflns_limit_k_max 23
_diffrn_reflns_limit_k_min -23
_diffrn_reflns_limit_l_max 17
_diffrn_reflns_limit_l_min -17
_diffrn_reflns_number 53515
_diffrn_reflns_theta_full 30.02
_diffrn_reflns_theta_max 30.02
_diffrn_reflns_theta_min 2.36
_diffrn_standards_decay_% 0
_exptl_absorpt_coefficient_mu 0.075
_exptl_absorpt_correction_T_max 0.9705
_exptl_absorpt_correction_T_min 0.9633
_exptl_absorpt_correction_type multi-scan
_exptl_absorpt_process_details 'SADABS (Sheldrick, 2002)'
_exptl_crystal_colour colorless
_exptl_crystal_density_diffrn 1.218
_exptl_crystal_density_method 'not measured'
_exptl_crystal_description block
_exptl_crystal_F_000 1392
_exptl_crystal_size_max 0.50
_exptl_crystal_size_mid 0.50
_exptl_crystal_size_min 0.40
_refine_diff_density_max 0.292
_refine_diff_density_min -0.171
_refine_diff_density_rms 0.037
_refine_ls_extinction_method none
_refine_ls_goodness_of_fit_ref 1.049
_refine_ls_hydrogen_treatment refall
_refine_ls_matrix_type full
_refine_ls_number_parameters 306
_refine_ls_number_reflns 5238
_refine_ls_number_restraints 0
_refine_ls_restrained_S_all 1.049
_refine_ls_R_factor_all 0.0852
_refine_ls_R_factor_gt 0.0554
_refine_ls_shift/su_max 0.000
_refine_ls_shift/su_mean 0.000
_refine_ls_structure_factor_coef Fsqd
_refine_ls_weighting_details 'calc w=1/[\s^2^(Fo^2^)+(0.0577P)^2^+1.5292P] where P=(Fo^2^+2Fc^2^)/3'
_refine_ls_weighting_scheme calc
_refine_ls_wR_factor_gt 0.1347
_refine_ls_wR_factor_ref 0.1645
_reflns_number_gt 3612
_reflns_number_total 5238
_reflns_threshold_expression >2sigma(I)
_cod_data_source_file b925514a.txt
_cod_data_source_block SNO_rt
_cod_original_sg_symbol_H-M P_b_c_a
_cod_database_code 7105409

loop_
_symmetry_equiv_pos_as_xyz
'x, y, z'
'-x+1/2, -y, z+1/2'
'-x, y+1/2, -z+1/2'
'x+1/2, -y+1/2, -z'
'-x, -y, -z'
'x-1/2, y, -z-1/2'
'x, -y-1/2, z-1/2'
'-x-1/2, y-1/2, z'

loop_
_atom_site_label
_atom_site_type_symbol
_atom_site_fract_x
_atom_site_fract_y
_atom_site_fract_z
_atom_site_U_iso_or_equiv
_atom_site_adp_type
_atom_site_occupancy
_atom_site_symmetry_multiplicity
_atom_site_calc_flag
_atom_site_refinement_flags
_atom_site_disorder_assembly
_atom_site_disorder_group
C2 C 0.40063(9) 0.13193(10) 0.45689(12) 0.0446(3) Uani 1 1 d . . .
C3 C 0.38771(10) 0.17027(11) 0.55613(13) 0.0527(4) Uani 1 1 d . . .
C4 C 0.43361(11) 0.23244(11) 0.58511(13) 0.0529(4) Uani 1 1 d . . .
C5 C 0.49481(9) 0.26001(10) 0.51779(12) 0.0456(3) Uani 1 1 d . . .
C6 C 0.54228(12) 0.32519(12) 0.54628(15) 0.0586(4) Uani 1 1 d . . .
C7 C 0.60116(14) 0.34982(13) 0.48027(17) 0.0702(6) Uani 1 1 d . . .
C8 C 0.61497(13) 0.31050(14) 0.38259(17) 0.0686(5) Uani 1 1 d . . .
C9 C 0.57018(10) 0.24738(12) 0.35223(15) 0.0547(4) Uani 1 1 d . . .
C10 C 0.50860(9) 0.22034(9) 0.41873(12) 0.0418(3) Uani 1 1 d . . .
C11 C 0.46044(9) 0.15513(9) 0.39016(12) 0.0411(3) Uani 1 1 d . . .
C13 C 0.43020(11) 0.05724(12) 0.26819(15) 0.0570(4) Uani 1 1 d . . .
C14 C 0.35534(9) 0.03571(10) 0.32401(13) 0.0461(4) Uani 1 1 d . . .
C16 C 0.26918(10) -0.06817(9) 0.33871(13) 0.0480(4) Uani 1 1 d . . .
C17 C 0.23445(15) -0.13872(12) 0.37121(17) 0.0673(5) Uani 1 1 d . . .
C18 C 0.15463(17) -0.14383(16) 0.3646(2) 0.0813(7) Uani 1 1 d . . .
C19 C 0.11050(15) -0.08208(18) 0.3274(2) 0.0852(8) Uani 1 1 d . . .
C20 C 0.14518(12) -0.01183(15) 0.29343(18) 0.0686(5) Uani 1 1 d . . .
C21 C 0.22534(10) -0.00565(10) 0.29915(13) 0.0479(4) Uani 1 1 d . . .
C22 C 0.27982(10) 0.05916(9) 0.26192(14) 0.0498(4) Uani 1 1 d . . .
C23 C 0.40391(18) -0.09257(19) 0.4010(3) 0.0882(8) Uani 1 1 d . . .
C24 C 0.29210(18) 0.04955(19) 0.13935(18) 0.0793(7) Uani 1 1 d . . .
C25 C 0.25395(17) 0.14381(13) 0.2873(3) 0.0804(7) Uani 1 1 d . . .
N12 N 0.47745(8) 0.11172(9) 0.29559(11) 0.0538(4) Uani 1 1 d . . .
N15 N 0.34831(8) -0.04904(8) 0.33537(13) 0.0533(4) Uani 1 1 d . . .
O1 O 0.35318(7) 0.06941(8) 0.43201(10) 0.0582(3) Uani 1 1 d . . .
H3 H 0.3462(13) 0.1505(12) 0.6008(18) 0.071(6) Uiso 1 1 d . . .
H4 H 0.4263(10) 0.2597(11) 0.6538(16) 0.058(5) Uiso 1 1 d . . .
H6 H 0.5327(12) 0.3519(12) 0.6152(19) 0.070(6) Uiso 1 1 d . . .
H7 H 0.6332(14) 0.3940(14) 0.5004(19) 0.080(7) Uiso 1 1 d . . .
H8 H 0.6583(15) 0.3277(15) 0.336(2) 0.093(8) Uiso 1 1 d . . .
H9 H 0.5800(11) 0.2210(11) 0.2844(17) 0.059(5) Uiso 1 1 d . . .
H13 H 0.4422(12) 0.0233(12) 0.2016(18) 0.070(6) Uiso 1 1 d . . .
H17 H 0.2684(14) -0.1797(15) 0.402(2) 0.090(8) Uiso 1 1 d . . .
H18 H 0.1301(17) -0.1918(18) 0.386(3) 0.118(10) Uiso 1 1 d . . .
H19 H 0.0517(18) -0.0869(16) 0.324(2) 0.111(9) Uiso 1 1 d . . .
H20 H 0.1139(15) 0.0343(15) 0.264(2) 0.096(8) Uiso 1 1 d . . .
H231 H 0.456(2) -0.0692(18) 0.385(3) 0.117(11) Uiso 1 1 d . . .
H232 H 0.3965(19) -0.0734(18) 0.482(3) 0.130(12) Uiso 1 1 d . . .
H233 H 0.403(2) -0.150(3) 0.383(3) 0.170(16) Uiso 1 1 d . . .
H241 H 0.3307(18) 0.0921(17) 0.110(3) 0.111(9) Uiso 1 1 d . . .
H242 H 0.3113(17) -0.0046(17) 0.119(2) 0.102(9) Uiso 1 1 d . . .
H243 H 0.2413(19) 0.0601(19) 0.100(3) 0.125(11) Uiso 1 1 d . . .
H251 H 0.2935(16) 0.1823(16) 0.264(2) 0.101(9) Uiso 1 1 d . . .
H252 H 0.2077(17) 0.1513(15) 0.246(2) 0.093(8) Uiso 1 1 d . . .
H253 H 0.2403(15) 0.1516(15) 0.368(2) 0.092(8) Uiso 1 1 d . . .

loop_
_atom_site_aniso_label
_atom_site_aniso_U_11
_atom_site_aniso_U_22
_atom_site_aniso_U_33
_atom_site_aniso_U_23
_atom_site_aniso_U_13
_atom_site_aniso_U_12
C2 0.0420(8) 0.0520(8) 0.0397(7) 0.0015(6) 0.0033(6) 0.0031(6)
C3 0.0508(9) 0.0673(11) 0.0401(8) 0.0002(7) 0.0100(7) 0.0007(8)
C4 0.0573(10) 0.0639(10) 0.0374(8) -0.0042(7) 0.0042(7) 0.0064(8)
C5 0.0501(8) 0.0489(8) 0.0379(7) 0.0034(6) -0.0031(6) 0.0066(7)
C6 0.0721(12) 0.0584(10) 0.0453(9) -0.0013(8) -0.0032(8) -0.0012(9)
C7 0.0843(15) 0.0674(12) 0.0589(11) 0.0019(10) -0.0039(10) -0.0222(11)
C8 0.0704(13) 0.0775(13) 0.0579(11) 0.0048(10) 0.0084(10) -0.0200(11)
C9 0.0542(10) 0.0636(10) 0.0463(9) 0.0010(8) 0.0060(7) -0.0055(8)
C10 0.0408(7) 0.0472(8) 0.0372(7) 0.0059(6) 0.0002(6) 0.0073(6)
C11 0.0385(7) 0.0481(8) 0.0366(7) 0.0019(6) 0.0042(6) 0.0065(6)
C13 0.0532(10) 0.0645(11) 0.0534(10) -0.0136(8) 0.0166(8) -0.0044(8)
C14 0.0459(8) 0.0479(8) 0.0446(8) -0.0006(6) 0.0060(6) 0.0014(6)
C16 0.0582(10) 0.0420(8) 0.0438(8) -0.0014(6) 0.0060(7) -0.0006(7)
C17 0.0950(16) 0.0478(10) 0.0591(11) 0.0017(8) 0.0123(11) -0.0089(10)
C18 0.0933(18) 0.0760(15) 0.0747(14) -0.0145(12) 0.0258(13) -0.0377(14)
C19 0.0611(13) 0.107(2) 0.0876(16) -0.0281(15) 0.0114(12) -0.0295(14)
C20 0.0519(11) 0.0843(14) 0.0697(12) -0.0117(11) -0.0039(9) -0.0006(10)
C21 0.0489(8) 0.0505(8) 0.0444(8) -0.0036(7) 0.0001(6) 0.0004(7)
C22 0.0518(9) 0.0437(8) 0.0540(9) 0.0080(7) 0.0009(7) 0.0064(7)
C23 0.0796(17) 0.0838(17) 0.101(2) 0.0203(15) -0.0169(15) 0.0301(14)
C24 0.0904(17) 0.0960(18) 0.0517(11) 0.0205(12) -0.0006(11) 0.0021(15)
C25 0.0754(15) 0.0471(11) 0.119(2) 0.0126(12) 0.0045(15) 0.0164(10)
N12 0.0486(8) 0.0638(9) 0.0490(7) -0.0100(6) 0.0150(6) -0.0040(7)
N15 0.0527(8) 0.0460(7) 0.0611(9) 0.0072(6) 0.0007(7) 0.0117(6)
O1 0.0558(7) 0.0704(8) 0.0484(6) -0.0091(6) 0.0154(5) -0.0136(6)

loop_
_atom_type_symbol
_atom_type_description
_atom_type_scat_dispersion_real
_atom_type_scat_dispersion_imag
_atom_type_scat_source
C C 0.0033 0.0016 'International Tables Vol C Tables 4.2.6.8 and 6.1.1.4'
H H 0.0000 0.0000 'International Tables Vol C Tables 4.2.6.8 and 6.1.1.4'
N N 0.0061 0.0033 'International Tables Vol C Tables 4.2.6.8 and 6.1.1.4'
O O 0.0106 0.0060 'International Tables Vol C Tables 4.2.6.8 and 6.1.1.4'

loop_
_geom_angle_atom_site_label_1
_geom_angle_atom_site_label_2
_geom_angle_atom_site_label_3
_geom_angle
_geom_angle_site_symmetry_1
_geom_angle_site_symmetry_3
_geom_angle_publ_flag
O1 C2 C11 121.85(14) . . ?
O1 C2 C3 117.18(14) . . ?
C11 C2 C3 120.93(16) . . ?
C4 C3 C2 119.55(16) . . ?
C4 C3 H3 123.0(13) . . ?
C2 C3 H3 117.5(13) . . ?
C3 C4 C5 121.68(15) . . ?
C3 C4 H4 121.2(11) . . ?
C5 C4 H4 117.1(11) . . ?
C6 C5 C10 119.10(15) . . ?
C6 C5 C4 122.25(15) . . ?
C10 C5 C4 118.65(15) . . ?
C7 C6 C5 120.86(18) . . ?
C7 C6 H6 120.5(13) . . ?
C5 C6 H6 118.6(12) . . ?
C6 C7 C8 120.1(2) . . ?
C6 C7 H7 120.3(15) . . ?
C8 C7 H7 119.7(15) . . ?
C9 C8 C7 120.74(19) . . ?
C9 C8 H8 119.5(15) . . ?
C7 C8 H8 119.7(15) . . ?
C8 C9 C10 120.66(18) . . ?
C8 C9 H9 120.0(12) . . ?
C10 C9 H9 119.4(12) . . ?
C9 C10 C5 118.58(15) . . ?
C9 C10 C11 122.54(14) . . ?
C5 C10 C11 118.88(14) . . ?
C2 C11 N12 120.50(14) . . ?
C2 C11 C10 120.27(14) . . ?
N12 C11 C10 119.13(13) . . ?
N12 C13 C14 126.59(15) . . ?
N12 C13 H13 119.3(12) . . ?
C14 C13 H13 114.1(12) . . ?
N15 C14 O1 107.10(13) . . ?
N15 C14 C13 110.84(14) . . ?
O1 C14 C13 110.60(13) . . ?
N15 C14 C22 103.28(13) . . ?
O1 C14 C22 109.59(13) . . ?
C13 C14 C22 114.95(14) . . ?
C21 C16 C17 121.32(18) . . ?
C21 C16 N15 110.08(14) . . ?
C17 C16 N15 128.56(17) . . ?
C18 C17 C16 117.6(2) . . ?
C18 C17 H17 124.9(15) . . ?
C16 C17 H17 117.3(15) . . ?
C19 C18 C17 121.7(2) . . ?
C19 C18 H18 119.7(18) . . ?
C17 C18 H18 118.6(18) . . ?
C18 C19 C20 120.8(2) . . ?
C18 C19 H19 120.4(16) . . ?
C20 C19 H19 118.8(16) . . ?
C21 C20 C19 118.4(2) . . ?
C21 C20 H20 119.2(15) . . ?
C19 C20 H20 122.4(14) . . ?
C20 C21 C16 120.18(18) . . ?
C20 C21 C22 130.98(17) . . ?
C16 C21 C22 108.73(14) . . ?
C21 C22 C25 115.56(17) . . ?
C21 C22 C24 108.09(17) . . ?
C25 C22 C24 109.9(2) . . ?
C21 C22 C14 100.43(12) . . ?
C25 C22 C14 112.14(18) . . ?
C24 C22 C14 110.29(16) . . ?
N15 C23 H231 105.8(18) . . ?
N15 C23 H232 107.4(17) . . ?
H231 C23 H232 100(3) . . ?
N15 C23 H233 111(2) . . ?
H231 C23 H233 110(3) . . ?
H232 C23 H233 120(3) . . ?
C22 C24 H241 111.1(17) . . ?
C22 C24 H242 113.0(17) . . ?
H241 C24 H242 109(2) . . ?
C22 C24 H243 109.8(19) . . ?
H241 C24 H243 105(2) . . ?
H242 C24 H243 109(3) . . ?
C22 C25 H251 110.8(16) . . ?
C22 C25 H252 104.9(16) . . ?
H251 C25 H252 110(2) . . ?
C22 C25 H253 112.5(14) . . ?
H251 C25 H253 111(2) . . ?
H252 C25 H253 108(2) . . ?
C13 N12 C11 117.60(14) . . ?
C16 N15 C14 108.24(13) . . ?
C16 N15 C23 120.40(19) . . ?
C14 N15 C23 119.98(19) . . ?
C2 O1 C14 119.54(12) . . ?

loop_
_geom_bond_atom_site_label_1
_geom_bond_atom_site_label_2
_geom_bond_distance
_geom_bond_site_symmetry_2
_geom_bond_publ_flag
C2 O1 1.366(2) . ?
C2 C11 1.375(2) . ?
C2 C3 1.408(2) . ?
C3 C4 1.358(3) . ?
C3 H3 0.96(2) . ?
C4 C5 1.420(2) . ?
C4 H4 0.98(2) . ?
C5 C6 1.411(3) . ?
C5 C10 1.418(2) . ?
C6 C7 1.365(3) . ?
C6 H6 0.98(2) . ?
C7 C8 1.401(3) . ?
C7 H7 0.96(2) . ?
C8 C9 1.364(3) . ?
C8 H8 0.98(3) . ?
C9 C10 1.416(2) . ?
C9 H9 0.97(2) . ?
C10 C11 1.419(2) . ?
C11 N12 1.4127(19) . ?
C13 N12 1.270(2) . ?
C13 C14 1.504(2) . ?
C13 H13 1.02(2) . ?
C14 N15 1.438(2) . ?
C14 O1 1.455(2) . ?
C14 C22 1.559(2) . ?
C16 C21 1.383(2) . ?
C16 C17 1.388(2) . ?
C16 N15 1.396(2) . ?
C17 C18 1.375(4) . ?
C17 H17 0.98(3) . ?
C18 C19 1.366(4) . ?
C18 H18 0.95(3) . ?
C19 C20 1.389(3) . ?
C19 H19 1.01(3) . ?
C20 C21 1.382(3) . ?
C20 H20 1.01(3) . ?
C21 C22 1.509(2) . ?
C22 C25 1.525(3) . ?
C22 C24 1.544(3) . ?
C23 N15 1.453(3) . ?
C23 H231 0.99(3) . ?
C23 H232 1.07(4) . ?
C23 H233 0.99(4) . ?
C24 H241 1.04(3) . ?
C24 H242 1.00(3) . ?
C24 H243 1.01(3) . ?
C25 H251 0.98(3) . ?
C25 H252 0.95(3) . ?
C25 H253 1.04(3) . ?

loop_
_geom_torsion_atom_site_label_1
_geom_torsion_atom_site_label_2
_geom_torsion_atom_site_label_3
_geom_torsion_atom_site_label_4
_geom_torsion
_geom_torsion_site_symmetry_1
_geom_torsion_site_symmetry_2
_geom_torsion_site_symmetry_3
_geom_torsion_site_symmetry_4
_geom_torsion_publ_flag
O1 C2 C3 C4 179.55(16) . . . . ?
C11 C2 C3 C4 1.8(3) . . . . ?
C2 C3 C4 C5 -0.1(3) . . . . ?
C3 C4 C5 C6 179.15(17) . . . . ?
C3 C4 C5 C10 -1.0(3) . . . . ?
C10 C5 C6 C7 -0.5(3) . . . . ?
C4 C5 C6 C7 179.38(19) . . . . ?
C5 C6 C7 C8 0.3(3) . . . . ?
C6 C7 C8 C9 -0.1(4) . . . . ?
C7 C8 C9 C10 0.1(3) . . . . ?
C8 C9 C10 C5 -0.4(3) . . . . ?
C8 C9 C10 C11 179.80(17) . . . . ?
C6 C5 C10 C9 0.5(2) . . . . ?
C4 C5 C10 C9 -179.34(15) . . . . ?
C6 C5 C10 C11 -179.64(15) . . . . ?
C4 C5 C10 C11 0.5(2) . . . . ?
O1 C2 C11 N12 -3.5(2) . . . . ?
C3 C2 C11 N12 174.13(15) . . . . ?
O1 C2 C11 C10 -179.94(14) . . . . ?
C3 C2 C11 C10 -2.3(2) . . . . ?
C9 C10 C11 C2 -179.05(15) . . . . ?
C5 C10 C11 C2 1.1(2) . . . . ?
C9 C10 C11 N12 4.5(2) . . . . ?
C5 C10 C11 N12 -175.35(14) . . . . ?
N12 C13 C14 N15 -135.0(2) . . . . ?
N12 C13 C14 O1 -16.4(3) . . . . ?
N12 C13 C14 C22 108.3(2) . . . . ?
C21 C16 C17 C18 -1.2(3) . . . . ?
N15 C16 C17 C18 -178.39(19) . . . . ?
C16 C17 C18 C19 0.0(3) . . . . ?
C17 C18 C19 C20 0.9(4) . . . . ?
C18 C19 C20 C21 -0.6(3) . . . . ?
C19 C20 C21 C16 -0.5(3) . . . . ?
C19 C20 C21 C22 175.12(19) . . . . ?
C17 C16 C21 C20 1.4(3) . . . . ?
N15 C16 C21 C20 179.11(17) . . . . ?
C17 C16 C21 C22 -175.09(16) . . . . ?
N15 C16 C21 C22 2.60(19) . . . . ?
C20 C21 C22 C25 43.7(3) . . . . ?
C16 C21 C22 C25 -140.3(2) . . . . ?
C20 C21 C22 C24 -79.9(2) . . . . ?
C16 C21 C22 C24 96.12(18) . . . . ?
C20 C21 C22 C14 164.57(19) . . . . ?
C16 C21 C22 C14 -19.42(17) . . . . ?
N15 C14 C22 C21 28.62(15) . . . . ?
O1 C14 C22 C21 -85.25(15) . . . . ?
C13 C14 C22 C21 149.48(14) . . . . ?
N15 C14 C22 C25 151.88(17) . . . . ?
O1 C14 C22 C25 38.0(2) . . . . ?
C13 C14 C22 C25 -87.3(2) . . . . ?
N15 C14 C22 C24 -85.25(19) . . . . ?
O1 C14 C22 C24 160.88(17) . . . . ?
C13 C14 C22 C24 35.6(2) . . . . ?
C14 C13 N12 C11 2.6(3) . . . . ?
C2 C11 N12 C13 8.3(2) . . . . ?
C10 C11 N12 C13 -175.21(16) . . . . ?
C21 C16 N15 C14 17.52(19) . . . . ?
C17 C16 N15 C14 -165.00(17) . . . . ?
C21 C16 N15 C23 161.0(2) . . . . ?
C17 C16 N15 C23 -21.5(3) . . . . ?
O1 C14 N15 C16 86.57(16) . . . . ?
C13 C14 N15 C16 -152.71(15) . . . . ?
C22 C14 N15 C16 -29.09(17) . . . . ?
O1 C14 N15 C23 -57.1(2) . . . . ?
C13 C14 N15 C23 63.7(2) . . . . ?
C22 C14 N15 C23 -172.7(2) . . . . ?
C11 C2 O1 C14 -12.1(2) . . . . ?
C3 C2 O1 C14 170.20(15) . . . . ?
N15 C14 O1 C2 141.05(14) . . . . ?
C13 C14 O1 C2 20.2(2) . . . . ?
C22 C14 O1 C2 -107.57(16) . . . . ?

loop_
_cod_related_entry_id
_cod_related_entry_database
_cod_related_entry_code
1 ChemSpider 516954
